data_4033409
loop_
_publ_author_name
'Mei, Guang-Jian'
'Xu, Shao-Li'
'Zheng, Wen-Qin'
'Bian, Chen-Yu'
'Shi, Feng'

_publ_section_title
;
 [4 + 2] Cyclization of para-Quinone Methide Derivatives with Alkynes.
;
_journal_issue 3
_journal_name_full 'The Journal of organic chemistry'
_journal_page_first 1414
_journal_page_last 1421
_journal_paper_doi 10.1021/acs.joc.7b02942
_journal_volume 83
_journal_year 2018
_chemical_formula_moiety 'C27 H30 O2'
_chemical_formula_sum 'C27 H30 O2'
_chemical_formula_weight 386.51
_space_group_crystal_system monoclinic
_space_group_IT_number 14
_space_group_name_Hall '-P 2ybc'
_space_group_name_H-M_alt 'P 1 21/c 1'
_symmetry_space_group_name_Hall '-P 2ybc'
_symmetry_space_group_name_H-M 'P 1 21/c 1'
_atom_sites_solution_hydrogens mixed
_atom_sites_solution_primary direct
_audit_creation_date 2017-08-14
_audit_creation_method
;
Olex2 1.2
(compiled 2017.07.20 svn.r3457 for OlexSys, GUI svn.r5370)
;
_cell_angle_alpha 90
_cell_angle_beta 97.917(14)
_cell_angle_gamma 90
_cell_formula_units_Z 4
_cell_length_a 10.046(3)
_cell_length_b 10.897(3)
_cell_length_c 20.397(6)
_cell_measurement_reflns_used 2720
_cell_measurement_temperature 296(2)
_cell_measurement_theta_max 22.274
_cell_measurement_theta_min 2.668
_cell_volume 2211.6(11)
_computing_cell_refinement 'SAINT v7.68A (Bruker, 2009)'
_computing_data_reduction 'SAINT v7.68A (Bruker, 2009)'
_computing_molecular_graphics 'Olex2 (Dolomanov et al., 2009)'
_computing_publication_material 'Olex2 (Dolomanov et al., 2009)'
_computing_structure_refinement 'ShelXL (Sheldrick, 2015)'
_computing_structure_solution 'ShelXS (Sheldrick, 2008)'
_diffrn_ambient_temperature 296.15
_diffrn_measured_fraction_theta_full 0.997
_diffrn_measured_fraction_theta_max 0.997
_diffrn_measurement_device_type 'Bruker APEX-II CCD'
_diffrn_measurement_method '\f and \w scans'
_diffrn_radiation_type MoK\a
_diffrn_radiation_wavelength 0.71073
_diffrn_reflns_av_R_equivalents 0.0672
_diffrn_reflns_av_unetI/netI 0.0642
_diffrn_reflns_Laue_measured_fraction_full 0.997
_diffrn_reflns_Laue_measured_fraction_max 0.997
_diffrn_reflns_limit_h_max 12
_diffrn_reflns_limit_h_min -12
_diffrn_reflns_limit_k_max 13
_diffrn_reflns_limit_k_min -12
_diffrn_reflns_limit_l_max 22
_diffrn_reflns_limit_l_min -25
_diffrn_reflns_number 13409
_diffrn_reflns_point_group_measured_fraction_full 0.997
_diffrn_reflns_point_group_measured_fraction_max 0.997
_diffrn_reflns_theta_full 25.242
_diffrn_reflns_theta_max 25.991
_diffrn_reflns_theta_min 2.668
_diffrn_standards_number 0
_exptl_absorpt_coefficient_mu 0.071
_exptl_absorpt_correction_type none
_exptl_crystal_density_diffrn 1.161
_exptl_crystal_description block
_exptl_crystal_F_000 832
_refine_diff_density_max 0.220
_refine_diff_density_min -0.293
_refine_diff_density_rms 0.058
_refine_ls_extinction_method none
_refine_ls_goodness_of_fit_ref 0.926
_refine_ls_hydrogen_treatment mixed
_refine_ls_matrix_type full
_refine_ls_number_parameters 272
_refine_ls_number_reflns 4339
_refine_ls_number_restraints 0
_refine_ls_restrained_S_all 0.926
_refine_ls_R_factor_all 0.1221
_refine_ls_R_factor_gt 0.0646
_refine_ls_shift/su_max 0.009
_refine_ls_shift/su_mean 0.000
_refine_ls_structure_factor_coef Fsqd
_refine_ls_weighting_details 'w=1/[\s^2^(Fo^2^)+(0.1110P)^2^] where P=(Fo^2^+2Fc^2^)/3'
_refine_ls_weighting_scheme calc
_refine_ls_wR_factor_gt 0.1656
_refine_ls_wR_factor_ref 0.1917
_reflns_Friedel_coverage 0.000
_reflns_number_gt 2263
_reflns_number_total 4339
_reflns_threshold_expression 'I > 2\s(I)'
_cod_data_source_file jo7b02942_si_003.cif
_cod_data_source_block sj20170717_mgj_pl
_cod_depositor_comments 'Adding full bibliography for 4033409--4033410.cif.'
_cod_database_code 4033409
_shelx_shelxl_version_number 2014/8
_shelx_space_group_comment
;
The symmetry employed for this shelxl refinement is uniquely defined
by the following loop, which should always be used as a source of
symmetry information in preference to the above space-group names.
They are only intended as comments.
;
_olex2_refinement_description
;
1. Fixed Uiso
 At 1.2 times of:
  All C(H) groups
 At 1.5 times of:
  All C(H,H,H) groups
2.a Ternary CH refined with riding coordinates:
 C7(H7)
2.b Aromatic/amide H refined with riding coordinates:
 C2(H2A), C3(H3), C4(H4), C5(H5), C9(H9), C10(H10), C11(H11), C12(H12),
 C15(H15), C19(H19)
2.c Idealised Me refined as rotating group:
 C21(H21A,H21B,H21C), C22(H22A,H22B,H22C), C23(H23A,H23B,H23C), C25(H25A,H25B,
 H25C), C26(H26A,H26B,H26C), C27(H27A,H27B,H27C)
;
_olex2_submission_special_instructions 'No special instructions were received'

loop_
_space_group_symop_operation_xyz
'x, y, z'
'-x, y+1/2, -z+1/2'
'-x, -y, -z'
'x, -y-1/2, z-1/2'

loop_
_atom_site_label
_atom_site_type_symbol
_atom_site_fract_x
_atom_site_fract_y
_atom_site_fract_z
_atom_site_U_iso_or_equiv
_atom_site_adp_type
_atom_site_occupancy
_atom_site_site_symmetry_order
_atom_site_calc_flag
_atom_site_refinement_flags_posn
O1 O 0.3545(3) 0.5435(2) -0.03852(14) 0.1257(10) Uani 1 1 d .
O2 O 0.29674(18) 0.54569(18) 0.33874(9) 0.0638(5) Uani 1 1 d .
C1 C 0.2858(3) 0.4416(3) -0.02288(15) 0.0789(9) Uani 1 1 d .
C2 C 0.3076(4) 0.3360(3) -0.05780(17) 0.1027(11) Uani 1 1 d .
H2A H 0.3661 0.3375 -0.0894 0.123 Uiso 1 1 calc R
C3 C 0.2435(4) 0.2303(3) -0.04581(17) 0.0930(10) Uani 1 1 d .
H3 H 0.2573 0.1595 -0.0694 0.112 Uiso 1 1 calc R
C4 C 0.1604(4) 0.2287(3) 0.00014(18) 0.1025(11) Uani 1 1 d .
H4 H 0.1172 0.1562 0.0089 0.123 Uiso 1 1 calc R
C5 C 0.1386(4) 0.3340(3) 0.03453(17) 0.0986(11) Uani 1 1 d .
H5 H 0.0801 0.3311 0.0661 0.118 Uiso 1 1 calc R
C6 C 0.2005(3) 0.4432(2) 0.02375(12) 0.0658(7) Uani 1 1 d .
C7 C 0.1707(3) 0.5592(2) 0.05957(12) 0.0656(7) Uani 1 1 d .
H7 H 0.0739 0.5740 0.0491 0.079 Uiso 1 1 calc R
C8 C 0.2409(3) 0.6682(3) 0.03273(13) 0.0738(8) Uani 1 1 d .
C9 C 0.2179(5) 0.7866(3) 0.05355(17) 0.1122(13) Uani 1 1 d .
H9 H 0.1579 0.7992 0.0838 0.135 Uiso 1 1 calc R
C10 C 0.2827(5) 0.8865(3) 0.0302(2) 0.1260(17) Uani 1 1 d .
H10 H 0.2675 0.9650 0.0454 0.151 Uiso 1 1 calc R
C11 C 0.3677(5) 0.8694(4) -0.01469(18) 0.1136(16) Uani 1 1 d .
H11 H 0.4097 0.9364 -0.0313 0.136 Uiso 1 1 calc R
C12 C 0.3919(4) 0.7544(4) -0.03566(18) 0.1127(13) Uani 1 1 d .
H12 H 0.4529 0.7426 -0.0655 0.135 Uiso 1 1 calc R
C13 C 0.3263(3) 0.6545(3) -0.01291(16) 0.0854(10) Uani 1 1 d .
C14 C 0.2016(2) 0.5508(2) 0.13497(12) 0.0543(6) Uani 1 1 d .
C15 C 0.3220(2) 0.5028(2) 0.16516(11) 0.0506(6) Uani 1 1 d .
H15 H 0.3830 0.4723 0.1388 0.061 Uiso 1 1 calc R
C16 C 0.35493(19) 0.49848(19) 0.23348(11) 0.0422(5) Uani 1 1 d .
C17 C 0.2612(2) 0.54818(19) 0.27112(11) 0.0430(5) Uani 1 1 d .
C18 C 0.1371(2) 0.5956(2) 0.24302(12) 0.0462(6) Uani 1 1 d .
C19 C 0.1116(2) 0.5944(2) 0.17415(13) 0.0559(6) Uani 1 1 d .
H19 H 0.0296 0.6245 0.1538 0.067 Uiso 1 1 calc R
C20 C 0.0339(2) 0.6493(2) 0.28469(14) 0.0634(7) Uani 1 1 d .
C21 C -0.0072(3) 0.5528(3) 0.33357(17) 0.0928(10) Uani 1 1 d .
H21A H -0.0381 0.4799 0.3098 0.139 Uiso 1 1 calc GR
H21B H -0.0780 0.5853 0.3557 0.139 Uiso 1 1 calc GR
H21C H 0.0689 0.5332 0.3657 0.139 Uiso 1 1 calc GR
C22 C 0.0933(3) 0.7641(3) 0.32239(17) 0.0906(10) Uani 1 1 d .
H22A H 0.1669 0.7402 0.3550 0.136 Uiso 1 1 calc GR
H22B H 0.0251 0.8029 0.3439 0.136 Uiso 1 1 calc GR
H22C H 0.1246 0.8205 0.2918 0.136 Uiso 1 1 calc GR
C23 C -0.0944(3) 0.6892(3) 0.24178(18) 0.0997(11) Uani 1 1 d .
H23A H -0.0738 0.7514 0.2114 0.149 Uiso 1 1 calc GR
H23B H -0.1562 0.7216 0.2693 0.149 Uiso 1 1 calc GR
H23C H -0.1344 0.6199 0.2175 0.149 Uiso 1 1 calc GR
C24 C 0.4871(2) 0.4411(2) 0.26647(12) 0.0504(6) Uani 1 1 d .
C25 C 0.4595(2) 0.3357(2) 0.31222(14) 0.0672(7) Uani 1 1 d .
H25A H 0.4243 0.3680 0.3501 0.101 Uiso 1 1 calc GR
H25B H 0.5416 0.2924 0.3265 0.101 Uiso 1 1 calc GR
H25C H 0.3953 0.2804 0.2888 0.101 Uiso 1 1 calc GR
C26 C 0.5752(2) 0.5372(2) 0.30649(15) 0.0757(9) Uani 1 1 d .
H26A H 0.5951 0.6024 0.2777 0.114 Uiso 1 1 calc GR
H26B H 0.6575 0.4997 0.3263 0.114 Uiso 1 1 calc GR
H26C H 0.5283 0.5699 0.3405 0.114 Uiso 1 1 calc GR
C27 C 0.5681(3) 0.3877(3) 0.21478(16) 0.0941(11) Uani 1 1 d .
H27A H 0.5128 0.3319 0.1866 0.141 Uiso 1 1 calc GR
H27B H 0.6451 0.3449 0.2367 0.141 Uiso 1 1 calc GR
H27C H 0.5973 0.4531 0.1886 0.141 Uiso 1 1 calc GR
H2 H 0.259(4) 0.591(3) 0.3611(17) 0.112(13) Uiso 1 1 d .

loop_
_atom_site_aniso_label
_atom_site_aniso_U_11
_atom_site_aniso_U_22
_atom_site_aniso_U_33
_atom_site_aniso_U_23
_atom_site_aniso_U_13
_atom_site_aniso_U_12
O1 0.180(3) 0.0828(17) 0.130(2) 0.0065(16) 0.0774(19) -0.0340(16)
O2 0.0706(11) 0.0852(13) 0.0358(10) -0.0073(9) 0.0086(8) 0.0186(10)
C1 0.106(2) 0.076(2) 0.0542(18) 0.0095(16) 0.0092(16) -0.0250(17)
C2 0.160(3) 0.085(2) 0.070(2) -0.0036(19) 0.040(2) -0.008(2)
C3 0.129(3) 0.077(2) 0.070(2) -0.0132(18) 0.002(2) -0.008(2)
C4 0.136(3) 0.078(2) 0.096(3) -0.013(2) 0.025(2) -0.042(2)
C5 0.136(3) 0.083(2) 0.082(2) -0.0101(19) 0.038(2) -0.044(2)
C6 0.0886(19) 0.0680(18) 0.0372(15) 0.0029(13) -0.0038(13) -0.0207(14)
C7 0.0837(18) 0.0679(17) 0.0409(15) 0.0052(13) -0.0063(13) -0.0110(14)
C8 0.114(2) 0.0659(19) 0.0335(15) 0.0089(13) -0.0185(15) -0.0225(16)
C9 0.194(4) 0.067(2) 0.076(2) -0.0001(18) 0.018(2) -0.027(2)
C10 0.229(5) 0.072(2) 0.064(3) 0.003(2) -0.023(3) -0.043(3)
C11 0.173(4) 0.096(3) 0.055(2) 0.032(2) -0.043(2) -0.064(3)
C12 0.157(4) 0.096(3) 0.083(3) 0.025(2) 0.008(2) -0.050(3)
C13 0.117(2) 0.079(2) 0.056(2) 0.0190(17) -0.0051(18) -0.0347(19)
C14 0.0598(14) 0.0569(14) 0.0445(15) 0.0036(12) 0.0015(11) -0.0064(12)
C15 0.0564(14) 0.0542(14) 0.0443(14) -0.0036(11) 0.0176(11) 0.0011(11)
C16 0.0415(11) 0.0438(12) 0.0424(14) -0.0008(10) 0.0092(9) 0.0006(9)
C17 0.0442(12) 0.0489(13) 0.0364(13) -0.0021(10) 0.0068(9) 0.0024(10)
C18 0.0383(11) 0.0499(13) 0.0515(15) 0.0014(11) 0.0101(10) 0.0004(9)
C19 0.0435(12) 0.0583(15) 0.0636(18) 0.0056(13) -0.0006(11) 0.0019(10)
C20 0.0456(13) 0.0681(16) 0.082(2) -0.0005(14) 0.0262(12) 0.0084(12)
C21 0.0777(19) 0.103(2) 0.110(3) 0.010(2) 0.0569(18) 0.0027(17)
C22 0.0753(18) 0.080(2) 0.125(3) -0.0286(19) 0.0456(18) 0.0095(15)
C23 0.0516(16) 0.114(3) 0.137(3) 0.017(2) 0.0281(17) 0.0295(16)
C24 0.0407(11) 0.0530(14) 0.0591(16) 0.0036(11) 0.0122(10) 0.0073(10)
C25 0.0650(16) 0.0520(15) 0.084(2) 0.0054(14) 0.0076(14) 0.0060(12)
C26 0.0509(14) 0.0685(17) 0.103(2) 0.0169(16) -0.0068(14) -0.0064(12)
C27 0.0721(18) 0.116(3) 0.102(3) 0.009(2) 0.0403(17) 0.0406(17)

loop_
_atom_type_symbol
_atom_type_description
_atom_type_scat_dispersion_real
_atom_type_scat_dispersion_imag
_atom_type_scat_source
C C 0.0033 0.0016 'International Tables Vol C Tables 4.2.6.8 and 6.1.1.4'
H H 0.0000 0.0000 'International Tables Vol C Tables 4.2.6.8 and 6.1.1.4'
O O 0.0106 0.0060 'International Tables Vol C Tables 4.2.6.8 and 6.1.1.4'

loop_
_geom_angle_atom_site_label_1
_geom_angle_atom_site_label_2
_geom_angle_atom_site_label_3
_geom_angle
C13 O1 C1 119.5(3)
C17 O2 H2 119(3)
O1 C1 C2 115.7(3)
C6 C1 O1 122.5(3)
C6 C1 C2 121.8(3)
C1 C2 H2A 120.0
C3 C2 C1 119.9(3)
C3 C2 H2A 120.0
C2 C3 H3 120.2
C4 C3 C2 119.6(3)
C4 C3 H3 120.2
C3 C4 H4 119.9
C3 C4 C5 120.2(3)
C5 C4 H4 119.9
C4 C5 H5 118.9
C6 C5 C4 122.2(3)
C6 C5 H5 118.9
C1 C6 C5 116.2(3)
C1 C6 C7 122.2(2)
C5 C6 C7 121.6(3)
C6 C7 H7 106.8
C6 C7 C8 110.3(2)
C6 C7 C14 114.2(2)
C8 C7 H7 106.8
C8 C7 C14 111.6(2)
C14 C7 H7 106.8
C9 C8 C7 120.7(3)
C13 C8 C7 121.9(3)
C13 C8 C9 117.4(3)
C8 C9 H9 119.4
C10 C9 C8 121.3(4)
C10 C9 H9 119.4
C9 C10 H10 120.1
C11 C10 C9 119.8(4)
C11 C10 H10 120.1
C10 C11 H11 120.0
C10 C11 C12 119.9(4)
C12 C11 H11 120.0
C11 C12 H12 119.8
C11 C12 C13 120.4(4)
C13 C12 H12 119.8
O1 C13 C12 115.8(4)
C8 C13 O1 123.0(3)
C8 C13 C12 121.2(4)
C15 C14 C7 121.0(2)
C19 C14 C7 120.4(2)
C19 C14 C15 118.6(2)
C14 C15 H15 118.9
C14 C15 C16 122.2(2)
C16 C15 H15 118.9
C15 C16 C17 116.84(19)
C15 C16 C24 121.69(19)
C17 C16 C24 121.47(19)
O2 C17 C16 116.10(19)
O2 C17 C18 120.78(19)
C18 C17 C16 123.1(2)
C17 C18 C20 122.9(2)
C19 C18 C17 116.1(2)
C19 C18 C20 120.9(2)
C14 C19 C18 123.1(2)
C14 C19 H19 118.5
C18 C19 H19 118.5
C18 C20 C21 110.9(2)
C18 C20 C22 109.77(19)
C22 C20 C21 110.4(3)
C23 C20 C18 111.9(2)
C23 C20 C21 106.6(2)
C23 C20 C22 107.1(2)
C20 C21 H21A 109.5
C20 C21 H21B 109.5
C20 C21 H21C 109.5
H21A C21 H21B 109.5
H21A C21 H21C 109.5
H21B C21 H21C 109.5
C20 C22 H22A 109.5
C20 C22 H22B 109.5
C20 C22 H22C 109.5
H22A C22 H22B 109.5
H22A C22 H22C 109.5
H22B C22 H22C 109.5
C20 C23 H23A 109.5
C20 C23 H23B 109.5
C20 C23 H23C 109.5
H23A C23 H23B 109.5
H23A C23 H23C 109.5
H23B C23 H23C 109.5
C16 C24 C27 111.2(2)
C25 C24 C16 110.75(18)
C25 C24 C26 109.2(2)
C25 C24 C27 107.0(2)
C26 C24 C16 110.84(18)
C26 C24 C27 107.7(2)
C24 C25 H25A 109.5
C24 C25 H25B 109.5
C24 C25 H25C 109.5
H25A C25 H25B 109.5
H25A C25 H25C 109.5
H25B C25 H25C 109.5
C24 C26 H26A 109.5
C24 C26 H26B 109.5
C24 C26 H26C 109.5
H26A C26 H26B 109.5
H26A C26 H26C 109.5
H26B C26 H26C 109.5
C24 C27 H27A 109.5
C24 C27 H27B 109.5
C24 C27 H27C 109.5
H27A C27 H27B 109.5
H27A C27 H27C 109.5
H27B C27 H27C 109.5

loop_
_geom_bond_atom_site_label_1
_geom_bond_atom_site_label_2
_geom_bond_distance
O1 C1 1.369(3)
O1 C13 1.362(4)
O2 C17 1.376(3)
O2 H2 0.81(4)
C1 C2 1.387(4)
C1 C6 1.365(4)
C2 H2A 0.9300
C2 C3 1.358(5)
C3 H3 0.9300
C3 C4 1.339(4)
C4 H4 0.9300
C4 C5 1.379(4)
C5 H5 0.9300
C5 C6 1.373(4)
C6 C7 1.511(4)
C7 H7 0.9800
C7 C8 1.521(4)
C7 C14 1.529(3)
C8 C9 1.388(4)
C8 C13 1.358(5)
C9 H9 0.9300
C9 C10 1.386(5)
C10 H10 0.9300
C10 C11 1.348(6)
C11 H11 0.9300
C11 C12 1.357(5)
C12 H12 0.9300
C12 C13 1.385(4)
C14 C15 1.382(3)
C14 C19 1.372(3)
C15 H15 0.9300
C15 C16 1.388(3)
C16 C17 1.403(3)
C16 C24 1.537(3)
C17 C18 1.397(3)
C18 C19 1.393(3)
C18 C20 1.544(3)
C19 H19 0.9300
C20 C21 1.543(4)
C20 C22 1.545(4)
C20 C23 1.518(4)
C21 H21A 0.9600
C21 H21B 0.9600
C21 H21C 0.9600
C22 H22A 0.9600
C22 H22B 0.9600
C22 H22C 0.9600
C23 H23A 0.9600
C23 H23B 0.9600
C23 H23C 0.9600
C24 C25 1.529(3)
C24 C26 1.532(3)
C24 C27 1.532(3)
C25 H25A 0.9600
C25 H25B 0.9600
C25 H25C 0.9600
C26 H26A 0.9600
C26 H26B 0.9600
C26 H26C 0.9600
C27 H27A 0.9600
C27 H27B 0.9600
C27 H27C 0.9600

loop_
_geom_torsion_atom_site_label_1
_geom_torsion_atom_site_label_2
_geom_torsion_atom_site_label_3
_geom_torsion_atom_site_label_4
_geom_torsion
O1 C1 C2 C3 -179.8(3)
O1 C1 C6 C5 -179.8(3)
O1 C1 C6 C7 2.7(5)
O2 C17 C18 C19 179.7(2)
O2 C17 C18 C20 1.0(3)
C1 O1 C13 C8 6.2(5)
C1 O1 C13 C12 -174.6(3)
C1 C2 C3 C4 -0.5(5)
C1 C6 C7 C8 3.6(4)
C1 C6 C7 C14 -123.1(3)
C2 C1 C6 C5 0.6(5)
C2 C1 C6 C7 -176.8(3)
C2 C3 C4 C5 0.8(6)
C3 C4 C5 C6 -0.4(6)
C4 C5 C6 C1 -0.3(5)
C4 C5 C6 C7 177.1(3)
C5 C6 C7 C8 -173.8(3)
C5 C6 C7 C14 59.6(4)
C6 C1 C2 C3 -0.2(5)
C6 C7 C8 C9 173.7(3)
C6 C7 C8 C13 -5.2(4)
C6 C7 C14 C15 47.1(3)
C6 C7 C14 C19 -134.8(2)
C7 C8 C9 C10 179.1(3)
C7 C8 C13 O1 0.7(5)
C7 C8 C13 C12 -178.5(3)
C7 C14 C15 C16 177.4(2)
C7 C14 C19 C18 -176.3(2)
C8 C7 C14 C15 -78.8(3)
C8 C7 C14 C19 99.3(3)
C8 C9 C10 C11 1.4(6)
C9 C8 C13 O1 -178.3(3)
C9 C8 C13 C12 2.6(5)
C9 C10 C11 C12 -1.5(6)
C10 C11 C12 C13 2.2(6)
C11 C12 C13 O1 178.0(3)
C11 C12 C13 C8 -2.7(5)
C13 O1 C1 C2 171.7(3)
C13 O1 C1 C6 -7.9(5)
C13 C8 C9 C10 -1.9(5)
C14 C7 C8 C9 -58.2(4)
C14 C7 C8 C13 122.8(3)
C14 C15 C16 C17 -1.5(3)
C14 C15 C16 C24 178.0(2)
C15 C14 C19 C18 1.9(4)
C15 C16 C17 O2 -178.6(2)
C15 C16 C17 C18 2.8(3)
C15 C16 C24 C25 -121.3(2)
C15 C16 C24 C26 117.3(2)
C15 C16 C24 C27 -2.4(3)
C16 C17 C18 C19 -1.8(3)
C16 C17 C18 C20 179.5(2)
C17 C16 C24 C25 58.2(3)
C17 C16 C24 C26 -63.2(3)
C17 C16 C24 C27 177.1(2)
C17 C18 C19 C14 -0.6(3)
C17 C18 C20 C21 -58.7(3)
C17 C18 C20 C22 63.7(3)
C17 C18 C20 C23 -177.6(2)
C19 C14 C15 C16 -0.7(3)
C19 C18 C20 C21 122.7(3)
C19 C18 C20 C22 -115.0(3)
C19 C18 C20 C23 3.8(3)
C20 C18 C19 C14 178.1(2)
C24 C16 C17 O2 1.9(3)
C24 C16 C17 C18 -176.7(2)
